data_2232807
loop_
_publ_author_name
'Nonthason, Phonpawee'
'Suwunwong, Thitipone'
'Chantrapromma, Suchada'
'Fun, Hoong-Kun'

_publ_section_title
;
 5-(4-Methoxyphenyl)-3-(pyridin-2-yl)-4,5-dihydro-1<i>H</i>-pyrazole-1-carbothioamide
;
_journal_coeditor_code IS5010
_journal_issue 12
_journal_name_full 'Acta Crystallographica Section E'
_journal_page_first o3501
_journal_page_last o3502
_journal_paper_doi 10.1107/S1600536811050033
_journal_volume 67
_journal_year 2011
_chemical_formula_iupac 'C16 H16 N4 O S'
_chemical_formula_moiety 'C16 H16 N4 O S'
_chemical_formula_sum 'C16 H16 N4 O S'
_chemical_formula_weight 312.40
_chemical_melting_point_gt 468
_chemical_melting_point_lt 469
_chemical_name_systematic 5-(4-Methoxyphenyl)-3-(pyridin-2-yl)-4,5-dihydro-1<i>H</i>-pyrazole-1-carbothioamide
_space_group_IT_number 2
_symmetry_cell_setting triclinic
_symmetry_space_group_name_Hall '-P 1'
_symmetry_space_group_name_H-M 'P -1'
_atom_sites_solution_hydrogens geom
_atom_sites_solution_primary direct
_atom_sites_solution_secondary difmap
_audit_creation_method SHELXL-97
_cell_angle_alpha 107.7620(10)
_cell_angle_beta 99.5060(10)
_cell_angle_gamma 94.3310(10)
_cell_formula_units_Z 2
_cell_length_a 6.2434(2)
_cell_length_b 9.9348(4)
_cell_length_c 13.6564(6)
_cell_measurement_reflns_used 4529
_cell_measurement_temperature 297
_cell_measurement_theta_max 30.00
_cell_measurement_theta_min 1.60
_cell_volume 788.43(5)
_computing_cell_refinement 'SAINT (Bruker, 2009)'
_computing_data_collection 'APEX2 (Bruker, 2009)'
_computing_data_reduction 'SAINT (Bruker, 2009)'
_computing_molecular_graphics 'SHELXTL (Sheldrick, 2008)'
_computing_publication_material
;
SHELXTL (Sheldrick, 2008) and PLATON (Spek, 2009)
;
_computing_structure_refinement 'SHELXTL (Sheldrick, 2008)'
_computing_structure_solution 'SHELXTL (Sheldrick, 2008)'
_diffrn_ambient_temperature 297(2)
_diffrn_detector_area_resol_mean 8.33
_diffrn_measured_fraction_theta_full 0.988
_diffrn_measured_fraction_theta_max 0.988
_diffrn_measurement_device_type
;
Bruker SMART APEXII CCD
;
_diffrn_measurement_method '\w scans'
_diffrn_radiation_monochromator graphite
_diffrn_radiation_source 'fine-focus sealed tube'
_diffrn_radiation_type MoK\a
_diffrn_radiation_wavelength 0.71073
_diffrn_reflns_av_R_equivalents 0.0190
_diffrn_reflns_av_sigmaI/netI 0.0161
_diffrn_reflns_limit_h_max 8
_diffrn_reflns_limit_h_min -8
_diffrn_reflns_limit_k_max 13
_diffrn_reflns_limit_k_min -13
_diffrn_reflns_limit_l_max 18
_diffrn_reflns_limit_l_min -19
_diffrn_reflns_number 19134
_diffrn_reflns_theta_full 30.00
_diffrn_reflns_theta_max 30.00
_diffrn_reflns_theta_min 1.60
_diffrn_standards_number 0
_exptl_absorpt_coefficient_mu 0.212
_exptl_absorpt_correction_T_max 0.9610
_exptl_absorpt_correction_T_min 0.9055
_exptl_absorpt_correction_type multi-scan
_exptl_absorpt_process_details '(SADABS; Bruker, 2009)'
_exptl_crystal_colour Yellow
_exptl_crystal_density_diffrn 1.316
_exptl_crystal_density_method 'not measured'
_exptl_crystal_description Block
_exptl_crystal_F_000 328
_exptl_crystal_size_max 0.48
_exptl_crystal_size_mid 0.34
_exptl_crystal_size_min 0.19
_refine_diff_density_max 0.310
_refine_diff_density_min -0.184
_refine_ls_extinction_method none
_refine_ls_goodness_of_fit_ref 1.050
_refine_ls_hydrogen_treatment mixed
_refine_ls_matrix_type full
_refine_ls_number_parameters 208
_refine_ls_number_reflns 4529
_refine_ls_number_restraints 0
_refine_ls_restrained_S_all 1.050
_refine_ls_R_factor_all 0.0429
_refine_ls_R_factor_gt 0.0368
_refine_ls_shift/su_max 0.001
_refine_ls_shift/su_mean 0.001
_refine_ls_structure_factor_coef Fsqd
_refine_ls_weighting_details 'calc w=1/[\s^2^(Fo^2^)+(0.0685P)^2^+0.1373P] where P=(Fo^2^+2Fc^2^)/3'
_refine_ls_weighting_scheme calc
_refine_ls_wR_factor_gt 0.1108
_refine_ls_wR_factor_ref 0.1218
_reflns_number_gt 3927
_reflns_number_total 4529
_reflns_threshold_expression I>2\s(I)
_cod_data_source_file is5010.cif
_cod_data_source_block I
_cod_database_code 2232807
_cod_database_fobs_code 2232807

loop_
_symmetry_equiv_pos_as_xyz
'x, y, z'
'-x, -y, -z'

loop_
_atom_site_type_symbol
_atom_site_label
_atom_site_fract_x
_atom_site_fract_y
_atom_site_fract_z
_atom_site_U_iso_or_equiv
_atom_site_adp_type
_atom_site_calc_flag
_atom_site_refinement_flags
_atom_site_occupancy
_atom_site_symmetry_multiplicity
S S1 0.50444(5) 0.19990(4) 0.13335(2) 0.04687(11) Uani d . 1 1
O O1 1.0431(2) 0.76342(12) 0.12097(10) 0.0645(3) Uani d . 1 1
N N1 1.06459(15) 0.13465(10) 0.27835(7) 0.03555(19) Uani d . 1 1
N N2 0.88621(16) 0.19975(9) 0.25049(8) 0.0376(2) Uani d . 1 1
N N3 1.48004(19) 0.27191(11) 0.50833(8) 0.0458(2) Uani d . 1 1
N N4 0.7587(2) -0.00487(12) 0.11494(10) 0.0497(3) Uani d . 1 1
H H2N4 0.873(3) -0.0389(18) 0.1330(13) 0.053(4) Uiso d . 1 1
H H1N4 0.667(3) -0.046(2) 0.0593(15) 0.063(5) Uiso d . 1 1
C C1 1.6684(2) 0.24072(15) 0.55409(11) 0.0537(3) Uani d . 1 1
H H1A 1.7341 0.3000 0.6212 0.064 Uiso calc R 1 1
C C2 1.7700(2) 0.12711(17) 0.50832(13) 0.0568(3) Uani d . 1 1
H H2A 1.9003 0.1101 0.5437 0.068 Uiso calc R 1 1
C C3 1.6751(2) 0.03853(17) 0.40878(12) 0.0562(3) Uani d . 1 1
H H3A 1.7411 -0.0389 0.3754 0.067 Uiso calc R 1 1
C C4 1.4800(2) 0.06681(14) 0.35939(10) 0.0453(3) Uani d . 1 1
H H4A 1.4117 0.0084 0.2924 0.054 Uiso calc R 1 1
C C5 1.38864(18) 0.18390(11) 0.41175(8) 0.0354(2) Uani d . 1 1
C C6 1.18371(18) 0.22122(11) 0.36368(8) 0.0347(2) Uani d . 1 1
C C7 1.0938(2) 0.35789(12) 0.40702(9) 0.0416(2) Uani d . 1 1
H H7A 1.2014 0.4399 0.4191 0.050 Uiso calc R 1 1
H H7B 1.0466 0.3630 0.4721 0.050 Uiso calc R 1 1
C C8 0.89669(19) 0.34932(11) 0.31893(9) 0.0364(2) Uani d . 1 1
H H8A 0.7627 0.3622 0.3474 0.044 Uiso calc R 1 1
C C9 0.93345(18) 0.45497(11) 0.26179(8) 0.0349(2) Uani d . 1 1
C C10 0.8047(2) 0.56443(13) 0.26752(10) 0.0426(3) Uani d . 1 1
H H10A 0.6907 0.5700 0.3040 0.051 Uiso calc R 1 1
C C11 0.8453(2) 0.66491(14) 0.21933(11) 0.0486(3) Uani d . 1 1
H H11A 0.7586 0.7379 0.2239 0.058 Uiso calc R 1 1
C C12 1.0148(2) 0.65770(13) 0.16395(10) 0.0439(3) Uani d . 1 1
C C13 1.1430(2) 0.54861(14) 0.15695(11) 0.0468(3) Uani d . 1 1
H H13A 1.2560 0.5423 0.1197 0.056 Uiso calc R 1 1
C C14 1.1009(2) 0.44869(13) 0.20617(10) 0.0434(3) Uani d . 1 1
H H14A 1.1875 0.3757 0.2016 0.052 Uiso calc R 1 1
C C15 0.72789(18) 0.12674(12) 0.16632(9) 0.0360(2) Uani d . 1 1
C C16 1.2161(3) 0.7646(2) 0.06553(15) 0.0706(5) Uani d . 1 1
H H16A 1.2216 0.8478 0.0437 0.106 Uiso calc R 1 1
H H16B 1.1910 0.6806 0.0050 0.106 Uiso calc R 1 1
H H16C 1.3526 0.7662 0.1104 0.106 Uiso calc R 1 1

loop_
_atom_site_aniso_label
_atom_site_aniso_U_11
_atom_site_aniso_U_22
_atom_site_aniso_U_33
_atom_site_aniso_U_12
_atom_site_aniso_U_13
_atom_site_aniso_U_23
S1 0.03741(17) 0.05216(19) 0.04509(18) 0.01644(13) 0.00125(12) 0.00828(13)
O1 0.0804(8) 0.0561(6) 0.0773(7) 0.0238(5) 0.0297(6) 0.0404(6)
N1 0.0342(4) 0.0324(4) 0.0385(4) 0.0070(3) 0.0025(3) 0.0110(3)
N2 0.0369(4) 0.0315(4) 0.0401(5) 0.0093(3) 0.0002(4) 0.0083(4)
N3 0.0493(6) 0.0392(5) 0.0412(5) 0.0060(4) -0.0046(4) 0.0090(4)
N4 0.0486(6) 0.0380(5) 0.0484(6) 0.0120(4) -0.0096(5) 0.0021(4)
C1 0.0516(7) 0.0504(7) 0.0480(7) 0.0033(6) -0.0122(6) 0.0121(5)
C2 0.0424(7) 0.0624(8) 0.0618(8) 0.0117(6) -0.0060(6) 0.0222(7)
C3 0.0487(7) 0.0586(8) 0.0590(8) 0.0218(6) 0.0059(6) 0.0147(6)
C4 0.0450(6) 0.0469(6) 0.0403(6) 0.0131(5) 0.0037(5) 0.0095(5)
C5 0.0356(5) 0.0350(5) 0.0356(5) 0.0037(4) 0.0030(4) 0.0141(4)
C6 0.0372(5) 0.0325(5) 0.0344(5) 0.0062(4) 0.0042(4) 0.0119(4)
C7 0.0509(6) 0.0340(5) 0.0358(5) 0.0108(4) 0.0008(4) 0.0084(4)
C8 0.0388(5) 0.0323(5) 0.0359(5) 0.0096(4) 0.0054(4) 0.0076(4)
C9 0.0363(5) 0.0314(5) 0.0345(5) 0.0102(4) 0.0039(4) 0.0073(4)
C10 0.0395(6) 0.0425(6) 0.0495(6) 0.0170(5) 0.0121(5) 0.0160(5)
C11 0.0509(7) 0.0433(6) 0.0590(7) 0.0242(5) 0.0132(6) 0.0218(6)
C12 0.0509(7) 0.0394(6) 0.0432(6) 0.0109(5) 0.0073(5) 0.0157(5)
C13 0.0510(7) 0.0456(6) 0.0492(6) 0.0157(5) 0.0188(5) 0.0162(5)
C14 0.0466(6) 0.0399(5) 0.0492(6) 0.0204(5) 0.0157(5) 0.0157(5)
C15 0.0347(5) 0.0363(5) 0.0363(5) 0.0059(4) 0.0045(4) 0.0118(4)
C16 0.0854(12) 0.0663(10) 0.0737(11) 0.0083(9) 0.0283(9) 0.0361(9)

loop_
_atom_type_symbol
_atom_type_description
_atom_type_scat_dispersion_real
_atom_type_scat_dispersion_imag
_atom_type_scat_source
C C 0.0033 0.0016 'International Tables Vol C Tables 4.2.6.8 and 6.1.1.4'
H H 0.0000 0.0000 'International Tables Vol C Tables 4.2.6.8 and 6.1.1.4'
N N 0.0061 0.0033 'International Tables Vol C Tables 4.2.6.8 and 6.1.1.4'
O O 0.0106 0.0060 'International Tables Vol C Tables 4.2.6.8 and 6.1.1.4'
S S 0.1246 0.1234 'International Tables Vol C Tables 4.2.6.8 and 6.1.1.4'

loop_
_geom_angle_atom_site_label_1
_geom_angle_atom_site_label_2
_geom_angle_atom_site_label_3
_geom_angle
C12 O1 C16 118.84(12)
C6 N1 N2 107.90(9)
C15 N2 N1 119.54(9)
C15 N2 C8 127.01(9)
N1 N2 C8 113.43(8)
C1 N3 C5 116.48(12)
C15 N4 H2N4 121.2(11)
C15 N4 H1N4 115.2(13)
H2N4 N4 H1N4 123.0(17)
N3 C1 C2 124.18(13)
N3 C1 H1A 117.9
C2 C1 H1A 117.9
C1 C2 C3 118.64(12)
C1 C2 H2A 120.7
C3 C2 H2A 120.7
C2 C3 C4 118.81(13)
C2 C3 H3A 120.6
C4 C3 H3A 120.6
C3 C4 C5 118.60(12)
C3 C4 H4A 120.7
C5 C4 H4A 120.7
N3 C5 C4 123.29(11)
N3 C5 C6 115.16(10)
C4 C5 C6 121.54(10)
N1 C6 C5 120.88(10)
N1 C6 C7 114.44(10)
C5 C6 C7 124.68(10)
C6 C7 C8 102.65(9)
C6 C7 H7A 111.2
C8 C7 H7A 111.2
C6 C7 H7B 111.2
C8 C7 H7B 111.2
H7A C7 H7B 109.2
N2 C8 C9 112.03(9)
N2 C8 C7 100.52(8)
C9 C8 C7 113.07(9)
N2 C8 H8A 110.3
C9 C8 H8A 110.3
C7 C8 H8A 110.3
C14 C9 C10 118.46(11)
C14 C9 C8 120.98(10)
C10 C9 C8 120.52(10)
C11 C10 C9 120.44(11)
C11 C10 H10A 119.8
C9 C10 H10A 119.8
C10 C11 C12 120.53(11)
C10 C11 H11A 119.7
C12 C11 H11A 119.7
O1 C12 C13 124.58(12)
O1 C12 C11 115.81(11)
C13 C12 C11 119.60(11)
C12 C13 C14 119.22(12)
C12 C13 H13A 120.4
C14 C13 H13A 120.4
C9 C14 C13 121.75(11)
C9 C14 H14A 119.1
C13 C14 H14A 119.1
N4 C15 N2 115.95(10)
N4 C15 S1 123.24(9)
N2 C15 S1 120.78(8)
O1 C16 H16A 109.5
O1 C16 H16B 109.5
H16A C16 H16B 109.5
O1 C16 H16C 109.5
H16A C16 H16C 109.5
H16B C16 H16C 109.5

loop_
_geom_bond_atom_site_label_1
_geom_bond_atom_site_label_2
_geom_bond_distance
S1 C15 1.6801(11)
O1 C12 1.3644(16)
O1 C16 1.419(2)
N1 C6 1.2871(14)
N1 N2 1.3864(12)
N2 C15 1.3536(14)
N2 C8 1.4844(14)
N3 C1 1.3414(17)
N3 C5 1.3425(14)
N4 C15 1.3273(15)
N4 H2N4 0.847(18)
N4 H1N4 0.84(2)
C1 C2 1.370(2)
C1 H1A 0.9300
C2 C3 1.378(2)
C2 H2A 0.9300
C3 C4 1.3834(18)
C3 H3A 0.9300
C4 C5 1.3847(16)
C4 H4A 0.9300
C5 C6 1.4657(15)
C6 C7 1.4978(15)
C7 C8 1.5498(16)
C7 H7A 0.9700
C7 H7B 0.9700
C8 C9 1.5118(15)
C8 H8A 0.9800
C9 C14 1.3846(17)
C9 C10 1.3911(15)
C10 C11 1.3825(18)
C10 H10A 0.9300
C11 C12 1.3927(19)
C11 H11A 0.9300
C12 C13 1.3848(17)
C13 C14 1.3901(18)
C13 H13A 0.9300
C14 H14A 0.9300
C16 H16A 0.9600
C16 H16B 0.9600
C16 H16C 0.9600

loop_
_geom_hbond_atom_site_label_D
_geom_hbond_atom_site_label_H
_geom_hbond_atom_site_label_A
_geom_hbond_site_symmetry_A
_geom_hbond_distance_DH
_geom_hbond_distance_HA
_geom_hbond_distance_DA
_geom_hbond_angle_DHA
_geom_hbond_publ_flag
N4 H2N4 O1 1_545 0.845(19) 2.278(19) 3.0238(18) 147.4(17) y
N4 H1N4 S1 2_655 0.839(19) 2.603(19) 3.4090(13) 161.6(18) y
C14 H14A S1 1_655 0.93 2.82 3.7033(14) 158 y
C1 H1A Cg3 2_866 0.93 2.60 3.5005(15) 162 y

loop_
_geom_torsion_atom_site_label_1
_geom_torsion_atom_site_label_2
_geom_torsion_atom_site_label_3
_geom_torsion_atom_site_label_4
_geom_torsion
C6 N1 N2 C15 -175.98(10)
C6 N1 N2 C8 5.41(13)
C5 N3 C1 C2 0.3(2)
N3 C1 C2 C3 0.3(2)
C1 C2 C3 C4 -0.7(2)
C2 C3 C4 C5 0.5(2)
C1 N3 C5 C4 -0.49(19)
C1 N3 C5 C6 -179.71(11)
C3 C4 C5 N3 0.1(2)
C3 C4 C5 C6 179.25(12)
N2 N1 C6 C5 -178.44(9)
N2 N1 C6 C7 1.85(13)
N3 C5 C6 N1 -169.93(11)
C4 C5 C6 N1 10.83(17)
N3 C5 C6 C7 9.75(16)
C4 C5 C6 C7 -169.49(11)
N1 C6 C7 C8 -7.69(13)
C5 C6 C7 C8 172.61(10)
C15 N2 C8 C9 -67.76(15)
N1 N2 C8 C9 110.73(10)
C15 N2 C8 C7 171.91(11)
N1 N2 C8 C7 -9.61(12)
C6 C7 C8 N2 9.45(11)
C6 C7 C8 C9 -110.14(10)
N2 C8 C9 C14 -50.50(14)
C7 C8 C9 C14 62.24(14)
N2 C8 C9 C10 132.10(11)
C7 C8 C9 C10 -115.16(12)
C14 C9 C10 C11 -0.53(19)
C8 C9 C10 C11 176.93(11)
C9 C10 C11 C12 0.3(2)
C16 O1 C12 C13 -0.5(2)
C16 O1 C12 C11 178.55(14)
C10 C11 C12 O1 -178.90(13)
C10 C11 C12 C13 0.2(2)
O1 C12 C13 C14 178.56(13)
C11 C12 C13 C14 -0.5(2)
C10 C9 C14 C13 0.26(19)
C8 C9 C14 C13 -177.19(11)
C12 C13 C14 C9 0.2(2)
N1 N2 C15 N4 -0.80(16)
C8 N2 C15 N4 177.61(11)
N1 N2 C15 S1 177.43(8)
C8 N2 C15 S1 -4.16(17)
